data_7249538
loop_
_publ_author_name
'Capozzi, Maria Annunziata M.'
'Alvarez-Larena, Angel'
'Piniella Febrer, Joan F.'
'Cardellicchio, Cosimo'

_publ_section_title
;
 Investigation of the titanium-mediated catalytic enantioselective
 oxidation of aryl benzyl sulfides containing heterocyclic groups
;
_journal_issue 47
_journal_name_full 'RSC Advances'
_journal_page_first 35105
_journal_page_last 35113
_journal_paper_doi 10.1039/D4RA07088G
_journal_volume 14
_journal_year 2024
_chemical_formula_sum 'C11 H5 F5 O S2'
_chemical_formula_weight 312.27
_chemical_name_systematic 2-(2,3,4,5,6-pentafluorobenzylsulfinyl)thiophene
_space_group_crystal_system orthorhombic
_space_group_IT_number 19
_space_group_name_Hall 'P 2ac 2ab'
_space_group_name_H-M_alt 'P 21 21 21'
_atom_sites_solution_hydrogens geom
_atom_sites_solution_primary direct
_atom_sites_solution_secondary direct
_audit_creation_method SHELXL-2016/6
_audit_update_record
;
2024-01-27 deposited with the CCDC.	2024-10-29 downloaded from the CCDC.
;
_cell_angle_alpha 90
_cell_angle_beta 90
_cell_angle_gamma 90
_cell_formula_units_Z 4
_cell_length_a 5.4947(11)
_cell_length_b 9.2154(18)
_cell_length_c 23.473(5)
_cell_measurement_reflns_used 7177
_cell_measurement_temperature 296(2)
_cell_measurement_theta_max 28.51
_cell_measurement_theta_min 2.21
_cell_volume 1188.6(4)
_computing_cell_refinement 'SAINT 5.0 (Bruker)'
_computing_data_collection 'SMART 5.6 (Bruker)'
_computing_data_reduction 'SAINT 5.0 (Bruker)'
_computing_structure_refinement 'SHELXL-2016/6 (Sheldrick, 2016)'
_computing_structure_solution 'SHELXTL-NT 6.1 (Bruker)'
_diffrn_ambient_temperature 296(2)
_diffrn_detector_area_resol_mean 8.13
_diffrn_measured_fraction_theta_full 1.000
_diffrn_measured_fraction_theta_max 0.964
_diffrn_measurement_device_type 'Bruker SMART-APEX diffractometer'
_diffrn_measurement_method '\f and \w scans'
_diffrn_radiation_type MoK\a
_diffrn_radiation_wavelength 0.71073
_diffrn_reflns_av_R_equivalents 0.0126
_diffrn_reflns_av_unetI/netI 0.0138
_diffrn_reflns_Laue_measured_fraction_full 1.000
_diffrn_reflns_Laue_measured_fraction_max 0.964
_diffrn_reflns_limit_h_max 7
_diffrn_reflns_limit_h_min -7
_diffrn_reflns_limit_k_max 11
_diffrn_reflns_limit_k_min -12
_diffrn_reflns_limit_l_max 31
_diffrn_reflns_limit_l_min -31
_diffrn_reflns_number 9421
_diffrn_reflns_point_group_measured_fraction_full 1.000
_diffrn_reflns_point_group_measured_fraction_max 0.939
_diffrn_reflns_theta_full 25.000
_diffrn_reflns_theta_max 28.709
_diffrn_reflns_theta_min 1.735
_diffrn_source 'sealed X-ray tube'
_exptl_absorpt_coefficient_mu 0.499
_exptl_absorpt_correction_T_max 1
_exptl_absorpt_correction_T_min 0.84
_exptl_absorpt_correction_type multi-scan
_exptl_absorpt_process_details 'SADABS, 2.05'
_exptl_crystal_colour colourless
_exptl_crystal_density_diffrn 1.745
_exptl_crystal_description table
_exptl_crystal_F_000 624
_exptl_crystal_size_max 0.800
_exptl_crystal_size_mid 0.520
_exptl_crystal_size_min 0.270
_refine_diff_density_max 0.534
_refine_diff_density_min -0.308
_refine_diff_density_rms 0.071
_refine_ls_abs_structure_details
;
 Flack x determined using 1072 quotients [(I+)-(I-)]/[(I+)+(I-)]
 (Parsons, Flack and Wagner, Acta Cryst. B69 (2013) 249-259).
;
_refine_ls_abs_structure_Flack 0.023(16)
_refine_ls_extinction_method none
_refine_ls_goodness_of_fit_ref 1.078
_refine_ls_hydrogen_treatment constr
_refine_ls_matrix_type full
_refine_ls_number_parameters 172
_refine_ls_number_reflns 2891
_refine_ls_number_restraints 0
_refine_ls_restrained_S_all 1.078
_refine_ls_R_factor_all 0.0420
_refine_ls_R_factor_gt 0.0407
_refine_ls_shift/su_max 0.003
_refine_ls_shift/su_mean 0.001
_refine_ls_structure_factor_coef Fsqd
_refine_ls_weighting_details 'w=1/[\s^2^(Fo^2^)+(0.0907P)^2^+0.1207P] where P=(Fo^2^+2Fc^2^)/3'
_refine_ls_weighting_scheme calc
_refine_ls_wR_factor_gt 0.1218
_refine_ls_wR_factor_ref 0.1236
_reflns_Friedel_coverage 0.655
_reflns_Friedel_fraction_full 1.000
_reflns_Friedel_fraction_max 0.902
_reflns_number_gt 2783
_reflns_number_total 2891
_reflns_threshold_expression 'I > 2\s(I)'
_cod_data_source_file d4ra07088g2.cif
_cod_data_source_block 9B
_cod_database_code 7249538
_shelx_shelxl_version_number 2016/6
_shelx_space_group_comment
;
The symmetry employed for this shelxl refinement is uniquely defined
by the following loop, which should always be used as a source of
symmetry information in preference to the above space-group names.
They are only intended as comments.
;
_shelx_estimated_absorpt_t_min 0.691
_shelx_estimated_absorpt_t_max 0.877

loop_
_space_group_symop_operation_xyz
'x, y, z'
'-x+1/2, -y, z+1/2'
'-x, y+1/2, -z+1/2'
'x+1/2, -y+1/2, -z'

loop_
_atom_site_label
_atom_site_type_symbol
_atom_site_fract_x
_atom_site_fract_y
_atom_site_fract_z
_atom_site_U_iso_or_equiv
_atom_site_adp_type
_atom_site_occupancy
_atom_site_site_symmetry_order
_atom_site_calc_flag
_atom_site_refinement_flags_posn
_atom_site_refinement_flags_adp
_atom_site_refinement_flags_occupancy
_atom_site_disorder_assembly
_atom_site_disorder_group
C1 C 0.4658(7) 0.7019(4) 0.92131(14) 0.0552(7) Uani 1 1 d . . . . .
H1A H 0.444406 0.802158 0.932901 0.066 Uiso 1 1 calc R U . . .
H1B H 0.638452 0.680216 0.922885 0.066 Uiso 1 1 calc R U . . .
S2 S 0.30481(15) 0.58388(9) 0.97189(3) 0.0515(2) Uani 1 1 d . . . . .
O2 O 0.0393(5) 0.6077(3) 0.96317(12) 0.0644(6) Uani 1 1 d . . . . .
C11 C 0.3800(5) 0.6853(3) 0.86136(13) 0.0454(6) Uani 1 1 d . . . . .
C12 C 0.1712(6) 0.7544(3) 0.84129(14) 0.0500(6) Uani 1 1 d . . . . .
C13 C 0.0895(6) 0.7365(3) 0.78653(15) 0.0520(7) Uani 1 1 d . . . . .
C14 C 0.2153(6) 0.6464(3) 0.74940(13) 0.0526(7) Uani 1 1 d . . . . .
C15 C 0.4190(6) 0.5780(3) 0.76764(13) 0.0501(6) Uani 1 1 d . . . . .
C16 C 0.4977(5) 0.5961(3) 0.82293(13) 0.0469(6) Uani 1 1 d . . . . .
F12 F 0.0489(5) 0.8454(2) 0.87512(11) 0.0738(6) Uani 1 1 d . . . . .
F13 F -0.1112(4) 0.8049(3) 0.76810(12) 0.0778(7) Uani 1 1 d . . . . .
F14 F 0.1338(5) 0.6280(3) 0.69606(9) 0.0764(7) Uani 1 1 d . . . . .
F15 F 0.5436(5) 0.4919(3) 0.73188(10) 0.0729(6) Uani 1 1 d . . . . .
F16 F 0.7016(4) 0.5264(3) 0.83850(10) 0.0670(6) Uani 1 1 d . . . . .
C21 C 0.3728(5) 0.4128(3) 0.94187(11) 0.0437(5) Uani 1 1 d . . . . .
C22 C 0.5785(5) 0.3259(3) 0.95618(12) 0.0458(6) Uani 1 1 d . . . . .
H22 H 0.701194 0.349256 0.981890 0.055 Uiso 1 1 calc R U . . .
C23 C 0.5592(8) 0.1947(4) 0.92300(16) 0.0645(9) Uani 1 1 d . . . . .
H23 H 0.675955 0.121727 0.924129 0.077 Uiso 1 1 calc R U . . .
C24 C 0.3574(7) 0.1863(4) 0.89007(17) 0.0628(8) Uani 1 1 d . . . . .
H24 H 0.321304 0.106774 0.867179 0.075 Uiso 1 1 calc R U . . .
S25 S 0.17790(16) 0.33423(10) 0.89465(4) 0.0596(2) Uani 1 1 d . . . . .

loop_
_atom_site_aniso_label
_atom_site_aniso_U_11
_atom_site_aniso_U_22
_atom_site_aniso_U_33
_atom_site_aniso_U_23
_atom_site_aniso_U_13
_atom_site_aniso_U_12
C1 0.0541(16) 0.0548(15) 0.0566(16) -0.0052(13) -0.0072(13) -0.0140(14)
S2 0.0581(4) 0.0568(4) 0.0395(3) -0.0088(3) -0.0012(3) -0.0018(3)
O2 0.0550(14) 0.0666(13) 0.0716(15) -0.0079(12) 0.0124(12) 0.0058(11)
C11 0.0438(12) 0.0423(12) 0.0501(14) 0.0024(10) -0.0010(11) -0.0104(11)
C12 0.0509(14) 0.0366(12) 0.0626(16) 0.0020(11) 0.0069(13) -0.0010(12)
C13 0.0441(13) 0.0493(14) 0.0626(17) 0.0142(13) -0.0047(13) -0.0013(12)
C14 0.0555(15) 0.0527(15) 0.0496(15) 0.0082(12) -0.0037(13) -0.0082(13)
C15 0.0535(15) 0.0460(13) 0.0508(14) 0.0044(12) 0.0109(12) -0.0012(13)
C16 0.0353(12) 0.0493(13) 0.0562(15) 0.0091(12) 0.0038(10) -0.0021(11)
F12 0.0841(16) 0.0551(11) 0.0821(15) -0.0056(10) 0.0089(12) 0.0189(11)
F13 0.0601(12) 0.0792(14) 0.0942(16) 0.0210(13) -0.0111(11) 0.0165(12)
F14 0.0877(16) 0.0908(15) 0.0506(10) 0.0076(10) -0.0139(11) 0.0006(13)
F15 0.0833(15) 0.0783(13) 0.0570(11) -0.0028(10) 0.0200(10) 0.0162(14)
F16 0.0444(9) 0.0841(14) 0.0724(12) 0.0139(11) 0.0027(9) 0.0139(10)
C21 0.0395(12) 0.0536(13) 0.0380(11) -0.0016(11) -0.0011(9) -0.0053(11)
C22 0.0378(12) 0.0533(14) 0.0462(13) 0.0026(11) 0.0037(10) -0.0024(11)
C23 0.062(2) 0.0648(19) 0.067(2) 0.0053(16) 0.0097(16) 0.0134(17)
C24 0.074(2) 0.0531(16) 0.0611(18) -0.0063(14) 0.0050(16) -0.0042(16)
S25 0.0516(4) 0.0641(5) 0.0630(5) -0.0084(4) -0.0100(3) -0.0046(4)

loop_
_atom_type_symbol
_atom_type_description
_atom_type_scat_dispersion_real
_atom_type_scat_dispersion_imag
_atom_type_scat_source
C C 0.0033 0.0016 'International Tables Vol C Tables 4.2.6.8 and 6.1.1.4'
H H 0.0000 0.0000 'International Tables Vol C Tables 4.2.6.8 and 6.1.1.4'
O O 0.0106 0.0060 'International Tables Vol C Tables 4.2.6.8 and 6.1.1.4'
F F 0.0171 0.0103 'International Tables Vol C Tables 4.2.6.8 and 6.1.1.4'
S S 0.1246 0.1234 'International Tables Vol C Tables 4.2.6.8 and 6.1.1.4'

loop_
_geom_angle_atom_site_label_1
_geom_angle_atom_site_label_2
_geom_angle_atom_site_label_3
_geom_angle
_geom_angle_site_symmetry_1
_geom_angle_site_symmetry_3
_geom_angle_publ_flag
C11 C1 S2 113.3(2) . . ?
C11 C1 H1A 108.9 . . ?
S2 C1 H1A 108.9 . . ?
C11 C1 H1B 108.9 . . ?
S2 C1 H1B 108.9 . . ?
H1A C1 H1B 107.7 . . ?
O2 S2 C21 106.48(15) . . ?
O2 S2 C1 107.20(17) . . ?
C21 S2 C1 99.73(15) . . ?
C16 C11 C12 115.9(3) . . ?
C16 C11 C1 121.9(3) . . ?
C12 C11 C1 122.1(3) . . ?
F12 C12 C13 117.9(3) . . ?
F12 C12 C11 120.0(3) . . ?
C13 C12 C11 122.1(3) . . ?
F13 C13 C12 121.0(3) . . ?
F13 C13 C14 119.2(3) . . ?
C12 C13 C14 119.8(3) . . ?
F14 C14 C15 120.8(3) . . ?
F14 C14 C13 119.7(3) . . ?
C15 C14 C13 119.4(3) . . ?
F15 C15 C14 119.9(3) . . ?
F15 C15 C16 120.0(3) . . ?
C14 C15 C16 120.1(3) . . ?
F16 C16 C15 117.4(3) . . ?
F16 C16 C11 119.9(3) . . ?
C15 C16 C11 122.7(3) . . ?
C22 C21 S25 114.4(2) . . ?
C22 C21 S2 125.1(2) . . ?
S25 C21 S2 120.39(17) . . ?
C21 C22 C23 106.6(3) . . ?
C21 C22 H22 126.7 . . ?
C23 C22 H22 126.7 . . ?
C24 C23 C22 114.6(3) . . ?
C24 C23 H23 122.7 . . ?
C22 C23 H23 122.7 . . ?
C23 C24 S25 113.3(3) . . ?
C23 C24 H24 123.3 . . ?
S25 C24 H24 123.3 . . ?
C24 S25 C21 91.00(18) . . ?

loop_
_geom_bond_atom_site_label_1
_geom_bond_atom_site_label_2
_geom_bond_distance
_geom_bond_site_symmetry_2
_geom_bond_publ_flag
C1 C11 1.492(4) . ?
C1 S2 1.837(4) . ?
C1 H1A 0.9700 . ?
C1 H1B 0.9700 . ?
S2 O2 1.489(3) . ?
S2 C21 1.767(3) . ?
C11 C16 1.382(4) . ?
C11 C12 1.394(4) . ?
C12 F12 1.336(4) . ?
C12 C13 1.371(5) . ?
C13 F13 1.342(4) . ?
C13 C14 1.388(5) . ?
C14 F14 1.340(4) . ?
C14 C15 1.354(5) . ?
C15 F15 1.343(4) . ?
C15 C16 1.378(4) . ?
C16 F16 1.342(3) . ?
C21 C22 1.425(4) . ?
C21 S25 1.703(3) . ?
C22 C23 1.442(5) . ?
C22 H22 0.9300 . ?
C23 C24 1.354(6) . ?
C23 H23 0.9300 . ?
C24 S25 1.686(4) . ?
C24 H24 0.9300 . ?
